data_7029444
loop_
_publ_author_name
'Wei, Xiao-Hua'
'Yang, Lin-Yan'
'Liao, Sheng-Yun'
'Zhang, Ming'
'Tian, Jin-Lei'
'Du, Pei-Yao'
'Gu, Wen'
'Liu, Xin'

_publ_section_title
;
 A series of rare earth complexes with novel non-interpenetrating 3D
 networks: synthesis, structures, magnetic and optical properties.
;
_journal_issue 15
_journal_name_full 'Dalton transactions (Cambridge, England : 2003)'
_journal_page_first 5793
_journal_page_last 5800
_journal_paper_doi 10.1039/c3dt53112k
_journal_volume 43
_journal_year 2014
_chemical_formula_sum 'C21 H11 O9 Sm'
_chemical_formula_weight 557.66
_chemical_name_systematic
; 
 ? 
;
_space_group_IT_number 15
_symmetry_space_group_name_Hall '-C 2yc'
_symmetry_space_group_name_H-M 'C 1 2/c 1'
_atom_sites_solution_hydrogens geom
_atom_sites_solution_primary direct
_atom_sites_solution_secondary difmap
_audit_creation_method SHELXL-97
_cell_angle_alpha 90.00
_cell_angle_beta 112.94(3)
_cell_angle_gamma 90.00
_cell_formula_units_Z 8
_cell_length_a 29.862(6)
_cell_length_b 9.2002(18)
_cell_length_c 16.406(3)
_cell_measurement_reflns_used 6444
_cell_measurement_temperature 293(2)
_cell_measurement_theta_max 25.01
_cell_measurement_theta_min 2.52
_cell_volume 4150.9(17)
_computing_data_collection 'CrystalClear-SM Expert(Rigaku, 2009)'
_computing_molecular_graphics 'Rigaku SHELXTL (Sheldrick, 1990)'
_computing_publication_material 'Rigaku SHELXTL'
_computing_structure_refinement 'SHELXL-97 (Sheldrick, 1997)'
_computing_structure_solution 'SHELXS-97 (Sheldrick, 1990)'
_diffrn_ambient_temperature 293(2)
_diffrn_measured_fraction_theta_full 0.998
_diffrn_measured_fraction_theta_max 0.998
_diffrn_measurement_device_type 'Rigaku 002 Saturn 944 area detector'
_diffrn_radiation_monochromator graphite
_diffrn_radiation_source 'fine-focus sealed tube'
_diffrn_radiation_type MoK\a
_diffrn_radiation_wavelength 0.71073
_diffrn_reflns_av_R_equivalents 0.0564
_diffrn_reflns_av_sigmaI/netI 0.0486
_diffrn_reflns_limit_h_max 24
_diffrn_reflns_limit_h_min -35
_diffrn_reflns_limit_k_max 10
_diffrn_reflns_limit_k_min -10
_diffrn_reflns_limit_l_max 19
_diffrn_reflns_limit_l_min -19
_diffrn_reflns_number 16277
_diffrn_reflns_theta_full 25.01
_diffrn_reflns_theta_max 25.01
_diffrn_reflns_theta_min 2.52
_exptl_absorpt_coefficient_mu 2.880
_exptl_absorpt_correction_T_max 0.8023
_exptl_absorpt_correction_T_min 0.6886
_exptl_absorpt_correction_type multi-scan
_exptl_absorpt_process_details SADABS
_exptl_crystal_colour colourless
_exptl_crystal_density_diffrn 1.785
_exptl_crystal_density_meas ?
_exptl_crystal_density_method 'not measured'
_exptl_crystal_description block
_exptl_crystal_F_000 2168
_exptl_crystal_size_max 0.16
_exptl_crystal_size_mid 0.12
_exptl_crystal_size_min 0.08
_platon_squeeze_details ' ?'
_refine_diff_density_max 3.265
_refine_diff_density_min -2.729
_refine_diff_density_rms 0.197
_refine_ls_extinction_method none
_refine_ls_goodness_of_fit_ref 1.080
_refine_ls_hydrogen_treatment mixed
_refine_ls_matrix_type full
_refine_ls_number_parameters 280
_refine_ls_number_reflns 3667
_refine_ls_number_restraints 0
_refine_ls_restrained_S_all 1.080
_refine_ls_R_factor_all 0.0632
_refine_ls_R_factor_gt 0.0537
_refine_ls_shift/su_max 0.003
_refine_ls_shift/su_mean 0.000
_refine_ls_structure_factor_coef Fsqd
_refine_ls_weighting_details 'calc w=1/[\s^2^(Fo^2^)+(0.1181P)^2^+0.0000P] where P=(Fo^2^+2Fc^2^)/3'
_refine_ls_weighting_scheme calc
_refine_ls_wR_factor_gt 0.1665
_refine_ls_wR_factor_ref 0.1762
_reflns_number_gt 2790
_reflns_number_total 3667
_reflns_threshold_expression >2sigma(I)
_cod_data_source_file c3dt53112k.txt
_cod_data_source_block iop
_cod_depositor_comments
;
The following automatic conversions were performed:

'_exptl_crystal_density_meas' value 'none' was changed to '?' - the
value is perceived as not measured.

Automatic conversion script
Id: cif_fix_values 3008 2015-01-20 13:52:24Z robertas 
;
_cod_original_cell_volume 4150.9(14)
_cod_original_sg_symbol_H-M C2/c
_cod_database_code 7029444

loop_
_symmetry_equiv_pos_as_xyz
'x, y, z'
'-x, y, -z+1/2'
'x+1/2, y+1/2, z'
'-x+1/2, y+1/2, -z+1/2'
'-x, -y, -z'
'x, -y, z-1/2'
'-x+1/2, -y+1/2, -z'
'x+1/2, -y+1/2, z-1/2'

loop_
_atom_site_label
_atom_site_type_symbol
_atom_site_fract_x
_atom_site_fract_y
_atom_site_fract_z
_atom_site_U_iso_or_equiv
_atom_site_adp_type
_atom_site_occupancy
_atom_site_symmetry_multiplicity
_atom_site_calc_flag
_atom_site_refinement_flags
Sm1 Sm 1.002621(12) -0.16476(5) 1.09201(3) 0.0388(2) Uani 1 1 d .
O1 O 0.93892(19) 0.0137(7) 1.0599(4) 0.0498(15) Uani 1 1 d .
O2 O 0.94148(19) 0.2052(7) 0.9775(4) 0.0481(15) Uani 1 1 d .
O3 O 0.76586(16) -0.0443(6) 1.0124(3) 0.0378(13) Uani 1 1 d .
O4 O 0.76893(17) 0.3663(5) 0.8293(4) 0.0349(13) Uani 1 1 d .
O5 O 0.54655(18) -0.2388(7) 0.8424(3) 0.0457(14) Uani 1 1 d .
O6 O 0.56582(19) -0.2767(7) 0.7252(3) 0.0431(13) Uani 1 1 d .
O7 O 0.5571(2) 0.2340(8) 0.5439(4) 0.0552(17) Uani 1 1 d .
O8 O 0.54297(19) 0.4416(7) 0.5962(5) 0.0584(18) Uani 1 1 d .
O9 O 1.0155(3) -0.4417(9) 1.0924(4) 0.070(2) Uani 1 1 d .
C1 C 0.9197(3) 0.1169(10) 1.0082(5) 0.0405(19) Uani 1 1 d .
C2 C 0.8396(2) 0.0413(8) 1.0094(4) 0.0318(16) Uani 1 1 d .
H2 H 0.8555 -0.0324 1.0489 0.038 Uiso 1 1 calc R
C3 C 0.8660(3) 0.1379(8) 0.9811(5) 0.0312(16) Uani 1 1 d .
C4 C 0.8413(2) 0.2460(8) 0.9195(4) 0.0292(16) Uani 1 1 d .
H4 H 0.8584 0.3106 0.8988 0.035 Uiso 1 1 calc R
C5 C 0.7915(2) 0.2552(7) 0.8902(4) 0.0264(15) Uani 1 1 d .
C6 C 0.7656(3) 0.1628(7) 0.9215(5) 0.0261(15) Uani 1 1 d .
H6 H 0.7322 0.1734 0.9040 0.031 Uiso 1 1 calc R
C7 C 0.7904(2) 0.0543(7) 0.9794(4) 0.0281(15) Uani 1 1 d .
C8 C 0.7195(2) -0.0863(8) 0.9578(4) 0.0289(15) Uani 1 1 d .
C9 C 0.7069(3) -0.1207(9) 0.8688(5) 0.0347(17) Uani 1 1 d .
H9 H 0.7296 -0.1114 0.8433 0.042 Uiso 1 1 calc R
C10 C 0.6600(3) -0.1690(7) 0.8184(5) 0.0319(17) Uani 1 1 d .
H10 H 0.6515 -0.1921 0.7590 0.038 Uiso 1 1 calc R
C11 C 0.6254(3) -0.1830(7) 0.8572(5) 0.0282(16) Uani 1 1 d .
C12 C 0.6394(3) -0.1488(8) 0.9462(5) 0.0352(18) Uani 1 1 d .
H12 H 0.6171 -0.1587 0.9727 0.042 Uiso 1 1 calc R
C13 C 0.6861(3) -0.0999(9) 0.9965(5) 0.0365(18) Uani 1 1 d .
H13 H 0.6948 -0.0764 1.0558 0.044 Uiso 1 1 calc R
C14 C 0.5761(2) -0.2376(8) 0.8055(5) 0.0304(16) Uani 1 1 d .
C15 C 0.7189(3) 0.3495(7) 0.7768(5) 0.0274(16) Uani 1 1 d .
C16 C 0.7015(3) 0.2256(8) 0.7251(5) 0.0330(16) Uani 1 1 d .
H16 H 0.7221 0.1487 0.7271 0.040 Uiso 1 1 calc R
C17 C 0.6530(3) 0.2205(9) 0.6715(5) 0.0333(16) Uani 1 1 d .
H17 H 0.6403 0.1367 0.6390 0.040 Uiso 1 1 calc R
C18 C 0.6227(3) 0.3369(8) 0.6648(5) 0.0331(18) Uani 1 1 d .
C19 C 0.6407(2) 0.4613(9) 0.7175(5) 0.0380(18) Uani 1 1 d .
H19 H 0.6203 0.5392 0.7144 0.046 Uiso 1 1 calc R
C20 C 0.6898(2) 0.4660(8) 0.7743(5) 0.0330(17) Uani 1 1 d .
H20 H 0.7024 0.5468 0.8100 0.040 Uiso 1 1 calc R
C21 C 0.5700(3) 0.3347(10) 0.5976(6) 0.043(2) Uani 1 1 d .

loop_
_atom_site_aniso_label
_atom_site_aniso_U_11
_atom_site_aniso_U_22
_atom_site_aniso_U_33
_atom_site_aniso_U_23
_atom_site_aniso_U_13
_atom_site_aniso_U_12
Sm1 0.0121(3) 0.0658(4) 0.0329(3) 0.01763(17) 0.0028(2) 0.00275(16)
O1 0.025(3) 0.074(4) 0.048(3) 0.021(3) 0.012(3) 0.018(3)
O2 0.015(3) 0.085(4) 0.043(3) 0.016(3) 0.010(2) 0.002(3)
O3 0.022(3) 0.057(3) 0.027(3) 0.008(2) 0.001(2) -0.010(2)
O4 0.014(2) 0.044(3) 0.035(3) 0.012(2) -0.004(2) -0.004(2)
O5 0.024(3) 0.084(4) 0.031(3) 0.003(3) 0.012(2) -0.010(3)
O6 0.025(3) 0.072(4) 0.027(3) -0.011(3) 0.004(2) -0.003(3)
O7 0.027(3) 0.098(5) 0.031(3) -0.017(3) 0.001(2) -0.010(3)
O8 0.015(3) 0.077(4) 0.070(4) 0.015(4) 0.003(3) 0.009(3)
O9 0.065(4) 0.084(5) 0.053(4) -0.010(3) 0.014(3) 0.018(4)
C1 0.020(4) 0.067(5) 0.034(4) 0.002(4) 0.010(3) 0.006(4)
C2 0.025(4) 0.044(4) 0.024(3) 0.007(3) 0.007(3) 0.000(3)
C3 0.022(4) 0.043(4) 0.026(4) 0.001(3) 0.006(3) 0.005(3)
C4 0.017(3) 0.040(4) 0.028(4) 0.002(3) 0.007(3) -0.005(3)
C5 0.017(3) 0.039(4) 0.018(3) -0.001(3) 0.001(3) 0.003(3)
C6 0.012(3) 0.038(4) 0.024(4) -0.004(3) 0.002(3) 0.000(3)
C7 0.025(4) 0.035(4) 0.021(3) -0.001(3) 0.006(3) -0.007(3)
C8 0.022(4) 0.037(4) 0.026(3) 0.009(3) 0.007(3) -0.004(3)
C9 0.027(4) 0.051(4) 0.031(4) -0.004(3) 0.017(3) -0.008(3)
C10 0.027(4) 0.046(5) 0.022(4) -0.003(3) 0.009(3) -0.004(3)
C11 0.018(4) 0.042(4) 0.023(4) 0.003(3) 0.006(3) 0.000(3)
C12 0.026(4) 0.060(5) 0.022(4) 0.000(3) 0.012(3) -0.007(3)
C13 0.026(4) 0.064(5) 0.016(3) -0.005(3) 0.005(3) -0.011(4)
C14 0.021(4) 0.038(4) 0.026(4) 0.003(3) 0.003(3) 0.001(3)
C15 0.017(4) 0.036(4) 0.023(3) 0.011(3) 0.000(3) 0.002(3)
C16 0.024(4) 0.043(4) 0.026(4) -0.003(3) 0.003(3) 0.005(3)
C17 0.025(4) 0.046(4) 0.025(4) -0.010(3) 0.006(3) -0.001(3)
C18 0.014(4) 0.057(5) 0.026(4) 0.006(3) 0.004(3) 0.003(3)
C19 0.017(4) 0.049(5) 0.038(4) 0.003(4) 0.001(3) 0.010(3)
C20 0.021(4) 0.037(4) 0.032(4) -0.001(3) 0.000(3) 0.001(3)
C21 0.020(4) 0.075(6) 0.031(4) -0.001(4) 0.006(3) -0.004(4)

loop_
_atom_type_symbol
_atom_type_description
_atom_type_scat_dispersion_real
_atom_type_scat_dispersion_imag
_atom_type_scat_source
C C 0.0033 0.0016 'International Tables Vol C Tables 4.2.6.8 and 6.1.1.4'
H H 0.0000 0.0000 'International Tables Vol C Tables 4.2.6.8 and 6.1.1.4'
O O 0.0106 0.0060 'International Tables Vol C Tables 4.2.6.8 and 6.1.1.4'
Sm Sm -0.1638 3.4418 'International Tables Vol C Tables 4.2.6.8 and 6.1.1.4'

loop_
_geom_angle_atom_site_label_1
_geom_angle_atom_site_label_2
_geom_angle_atom_site_label_3
_geom_angle
_geom_angle_site_symmetry_1
_geom_angle_site_symmetry_3
O5 Sm1 O6 84.50(19) 7_647 8_546
O5 Sm1 O8 136.7(2) 7_647 8_556
O6 Sm1 O8 87.5(2) 8_546 8_556
O5 Sm1 O2 148.4(2) 7_647 5_757
O6 Sm1 O2 87.1(2) 8_546 5_757
O8 Sm1 O2 72.9(2) 8_556 5_757
O5 Sm1 O1 76.9(2) 7_647 .
O6 Sm1 O1 130.2(2) 8_546 .
O8 Sm1 O1 76.4(2) 8_556 .
O2 Sm1 O1 129.8(2) 5_757 .
O5 Sm1 O7 84.7(2) 7_647 4_646
O6 Sm1 O7 144.0(2) 8_546 4_646
O8 Sm1 O7 122.8(2) 8_556 4_646
O2 Sm1 O7 84.3(2) 5_757 4_646
O1 Sm1 O7 80.0(2) . 4_646
O5 Sm1 O9 74.9(2) 7_647 .
O6 Sm1 O9 72.7(2) 8_546 .
O8 Sm1 O9 141.6(2) 8_556 .
O2 Sm1 O9 73.5(2) 5_757 .
O1 Sm1 O9 141.1(2) . .
O7 Sm1 O9 71.2(2) 4_646 .
C1 O1 Sm1 141.1(6) . .
C1 O2 Sm1 130.9(6) . 5_757
C8 O3 C7 118.3(5) . .
C5 O4 C15 117.1(5) . .
C14 O5 Sm1 157.8(6) . 7_647
C14 O6 Sm1 144.2(5) . 8_445
C21 O7 Sm1 106.3(6) . 4_656
C21 O8 Sm1 170.7(6) . 8_455
O1 C1 O2 126.0(7) . .
O1 C1 C3 116.9(7) . .
O2 C1 C3 117.1(7) . .
C7 C2 C3 119.8(7) . .
C7 C2 H2 120.1 . .
C3 C2 H2 120.1 . .
C2 C3 C4 119.3(7) . .
C2 C3 C1 120.0(7) . .
C4 C3 C1 120.3(7) . .
C5 C4 C3 119.2(7) . .
C5 C4 H4 120.4 . .
C3 C4 H4 120.4 . .
C4 C5 C6 121.3(6) . .
C4 C5 O4 116.6(6) . .
C6 C5 O4 122.1(6) . .
C5 C6 C7 118.4(6) . .
C5 C6 H6 120.8 . .
C7 C6 H6 120.8 . .
C2 C7 C6 121.8(7) . .
C2 C7 O3 117.1(6) . .
C6 C7 O3 121.0(6) . .
O3 C8 C13 116.7(6) . .
O3 C8 C9 122.5(6) . .
C13 C8 C9 120.7(6) . .
C10 C9 C8 119.6(7) . .
C10 C9 H9 120.2 . .
C8 C9 H9 120.2 . .
C9 C10 C11 120.2(7) . .
C9 C10 H10 119.9 . .
C11 C10 H10 119.9 . .
C12 C11 C10 118.7(7) . .
C12 C11 C14 120.4(7) . .
C10 C11 C14 120.9(7) . .
C11 C12 C13 121.1(7) . .
C11 C12 H12 119.4 . .
C13 C12 H12 119.4 . .
C8 C13 C12 119.7(7) . .
C8 C13 H13 120.1 . .
C12 C13 H13 120.1 . .
O5 C14 O6 124.4(6) . .
O5 C14 C11 117.3(6) . .
O6 C14 C11 118.2(7) . .
C20 C15 C16 122.5(6) . .
C20 C15 O4 116.1(6) . .
C16 C15 O4 121.1(6) . .
C17 C16 C15 118.0(7) . .
C17 C16 H16 121.0 . .
C15 C16 H16 121.0 . .
C16 C17 C18 121.4(7) . .
C16 C17 H17 119.3 . .
C18 C17 H17 119.3 . .
C17 C18 C19 119.9(7) . .
C17 C18 C21 120.4(7) . .
C19 C18 C21 119.6(7) . .
C20 C19 C18 119.1(7) . .
C20 C19 H19 120.5 . .
C18 C19 H19 120.5 . .
C15 C20 C19 118.9(7) . .
C15 C20 H20 120.5 . .
C19 C20 H20 120.5 . .
O7 C21 O8 123.4(8) . .
O7 C21 C18 118.3(8) . .
O8 C21 C18 118.1(7) . .

loop_
_geom_bond_atom_site_label_1
_geom_bond_atom_site_label_2
_geom_bond_distance
_geom_bond_site_symmetry_2
Sm1 O5 2.309(5) 7_647
Sm1 O6 2.326(5) 8_546
Sm1 O8 2.368(7) 8_556
Sm1 O2 2.389(6) 5_757
Sm1 O1 2.411(5) .
Sm1 O7 2.433(6) 4_646
Sm1 O9 2.576(8) .
O1 C1 1.253(10) .
O2 C1 1.262(10) .
O2 Sm1 2.389(6) 5_757
O3 C8 1.378(8) .
O3 C7 1.400(8) .
O4 C5 1.404(8) .
O4 C15 1.412(8) .
O5 C14 1.249(9) .
O5 Sm1 2.309(5) 7_647
O6 C14 1.282(9) .
O6 Sm1 2.326(5) 8_445
O7 C21 1.232(11) .
O7 Sm1 2.433(6) 4_656
O8 C21 1.267(10) .
O8 Sm1 2.368(7) 8_455
C1 C3 1.502(10) .
C2 C7 1.361(10) .
C2 C3 1.382(10) .
C2 H2 0.9300 .
C3 C4 1.404(10) .
C4 C5 1.375(9) .
C4 H4 0.9300 .
C5 C6 1.377(10) .
C6 C7 1.378(10) .
C6 H6 0.9300 .
C8 C13 1.380(10) .
C8 C9 1.396(10) .
C9 C10 1.391(10) .
C9 H9 0.9300 .
C10 C11 1.417(11) .
C10 H10 0.9300 .
C11 C12 1.389(10) .
C11 C14 1.473(10) .
C12 C13 1.391(10) .
C12 H12 0.9300 .
C13 H13 0.9300 .
C15 C20 1.372(10) .
C15 C16 1.395(10) .
C16 C17 1.369(10) .
C16 H16 0.9300 .
C17 C18 1.380(10) .
C17 H17 0.9300 .
C18 C19 1.408(11) .
C18 C21 1.529(10) .
C19 C20 1.397(9) .
C19 H19 0.9300 .
C20 H20 0.9300 .

loop_
_geom_torsion_atom_site_label_1
_geom_torsion_atom_site_label_2
_geom_torsion_atom_site_label_3
_geom_torsion_atom_site_label_4
_geom_torsion
_geom_torsion_site_symmetry_1
O5 Sm1 O1 C1 -160.6(9) 7_647
O6 Sm1 O1 C1 128.5(9) 8_546
O8 Sm1 O1 C1 53.8(9) 8_556
O2 Sm1 O1 C1 0.2(10) 5_757
O7 Sm1 O1 C1 -73.7(9) 4_646
O9 Sm1 O1 C1 -116.2(9) .
Sm1 O1 C1 O2 -35.0(15) .
Sm1 O1 C1 C3 145.5(6) .
Sm1 O2 C1 O1 49.1(12) 5_757
Sm1 O2 C1 C3 -131.4(6) 5_757
C7 C2 C3 C4 -1.8(11) .
C7 C2 C3 C1 -175.0(7) .
O1 C1 C3 C2 -3.3(12) .
O2 C1 C3 C2 177.3(8) .
O1 C1 C3 C4 -176.4(7) .
O2 C1 C3 C4 4.1(12) .
C2 C3 C4 C5 1.4(11) .
C1 C3 C4 C5 174.6(7) .
C3 C4 C5 C6 1.5(11) .
C3 C4 C5 O4 179.4(6) .
C15 O4 C5 C4 159.4(7) .
C15 O4 C5 C6 -22.7(10) .
C4 C5 C6 C7 -3.9(10) .
O4 C5 C6 C7 178.3(6) .
C3 C2 C7 C6 -0.6(11) .
C3 C2 C7 O3 -178.3(7) .
C5 C6 C7 C2 3.4(11) .
C5 C6 C7 O3 -179.0(6) .
C8 O3 C7 C2 -147.8(7) .
C8 O3 C7 C6 34.5(10) .
C7 O3 C8 C13 -140.1(7) .
C7 O3 C8 C9 43.0(10) .
O3 C8 C9 C10 176.9(7) .
C13 C8 C9 C10 0.1(12) .
C8 C9 C10 C11 0.1(11) .
C9 C10 C11 C12 -0.5(10) .
C9 C10 C11 C14 -178.3(7) .
C10 C11 C12 C13 0.8(11) .
C14 C11 C12 C13 178.7(7) .
O3 C8 C13 C12 -176.8(7) .
C9 C8 C13 C12 0.2(12) .
C11 C12 C13 C8 -0.7(12) .
Sm1 O5 C14 O6 72.6(15) 7_647
Sm1 O5 C14 C11 -109.5(12) 7_647
Sm1 O6 C14 O5 11.7(14) 8_445
Sm1 O6 C14 C11 -166.1(6) 8_445
C12 C11 C14 O5 6.5(11) .
C10 C11 C14 O5 -175.7(7) .
C12 C11 C14 O6 -175.5(7) .
C10 C11 C14 O6 2.2(10) .
C5 O4 C15 C20 129.9(7) .
C5 O4 C15 C16 -55.2(10) .
C20 C15 C16 C17 -1.3(12) .
O4 C15 C16 C17 -175.9(7) .
C15 C16 C17 C18 3.4(12) .
C16 C17 C18 C19 -3.6(12) .
C16 C17 C18 C21 173.7(8) .
C17 C18 C19 C20 1.6(12) .
C21 C18 C19 C20 -175.7(7) .
C16 C15 C20 C19 -0.6(12) .
O4 C15 C20 C19 174.3(7) .
C18 C19 C20 C15 0.4(12) .
Sm1 O7 C21 O8 28.8(10) 4_656
Sm1 O7 C21 C18 -146.3(6) 4_656
Sm1 O8 C21 O7 -123(3) 8_455
Sm1 O8 C21 C18 52(4) 8_455
C17 C18 C21 O7 -7.4(12) .
C19 C18 C21 O7 169.9(8) .
C17 C18 C21 O8 177.2(8) .
C19 C18 C21 O8 -5.5(12) .

loop_
_platon_squeeze_void_nr
_platon_squeeze_void_average_x
_platon_squeeze_void_average_y
_platon_squeeze_void_average_z
_platon_squeeze_void_volume
_platon_squeeze_void_count_electrons
1 0.500 -0.184 0.250 144.6 23.1
2 0.500 0.184 0.750 144.7 23.6
3 0.000 0.316 0.250 144.6 23.1
4 0.000 0.684 0.750 144.7 23.6
